data_7225270
loop_
_publ_author_name
'Payne, Abby-Jo'
'Hendsbee, Arthur D.'
'McAfee, Seth M.'
'Paul, Devproshad K.'
'Karan, Kunal'
'Welch, Gregory C.'

_publ_section_exptl_refinement
;
The H atoms were placed in geometrically idealized positions 
with C-H 
distances of 0.93\%A (aromatic),0.97\%A 
(idealized CH~2~) and 0.96\%A
(idealized CH~3~) and were
 constrained to ride on the parent C atom 
with Uiso(H) 
= 1.2Ueq(C) for the aromatic, CH~2~ and C-H protons and 
Uiso(H) 
= 1.5Ueq(C) for the idealized CH~3~ protons. 
;
_publ_section_title
;
 Synthesis and structure-property relationships of phthalimide and
 naphthalimide based organic \p-conjugated small molecules.
;
_journal_issue 21
_journal_name_full 'Physical chemistry chemical physics : PCCP'
_journal_page_first 14709
_journal_page_last 14719
_journal_paper_doi 10.1039/c6cp01596d
_journal_volume 18
_journal_year 2016
_chemical_formula_moiety 'C34 H32 N2 O4 S2'
_chemical_formula_sum 'C34 H32 N2 O4 S2'
_chemical_formula_weight 596.74
_space_group_IT_number 2
_symmetry_cell_setting triclinic
_symmetry_space_group_name_Hall '-P 1'
_symmetry_space_group_name_H-M 'P -1'
_atom_sites_solution_hydrogens geom
_atom_sites_solution_primary direct
_atom_sites_solution_secondary difmap
_audit_creation_method SHELXL-97
_audit_update_record
;
2015-11-06 deposited with the CCDC.
2016-05-17 downloaded from the CCDC.
;
_cell_angle_alpha 100.290(2)
_cell_angle_beta 99.834(2)
_cell_angle_gamma 102.275(2)
_cell_formula_units_Z 2
_cell_length_a 7.8929(13)
_cell_length_b 13.988(2)
_cell_length_c 14.098(2)
_cell_measurement_reflns_used 4731
_cell_measurement_temperature 125(2)
_cell_measurement_theta_max 27.59
_cell_measurement_theta_min 2.37
_cell_volume 1460.7(4)
_computing_cell_refinement 'Bruker SAINT'
_computing_data_collection 'Bruker APEX2'
_computing_data_reduction 'Bruker SAINT'
_computing_molecular_graphics 'Bruker SHELXTL'
_computing_publication_material 'LinXTL v.  5.3.1'
_computing_structure_refinement 'SHELXL-97 (Sheldrick, 2008)'
_computing_structure_solution 'SHELXS-97 (Sheldrick, 2008)'
_diffrn_ambient_temperature 125(2)
_diffrn_measured_fraction_theta_full 0.997
_diffrn_measured_fraction_theta_max 0.997
_diffrn_measurement_device_type 'Bruker APEX-II CCD'
_diffrn_measurement_method '\f and \w scans'
_diffrn_radiation_monochromator graphite
_diffrn_radiation_source 'fine-focus sealed tube'
_diffrn_radiation_type MoK\a
_diffrn_radiation_wavelength 0.71073
_diffrn_reflns_av_R_equivalents 0.0435
_diffrn_reflns_av_sigmaI/netI 0.0559
_diffrn_reflns_limit_h_max 9
_diffrn_reflns_limit_h_min -9
_diffrn_reflns_limit_k_max 16
_diffrn_reflns_limit_k_min -16
_diffrn_reflns_limit_l_max 16
_diffrn_reflns_limit_l_min -16
_diffrn_reflns_number 14222
_diffrn_reflns_theta_full 25.03
_diffrn_reflns_theta_max 25.03
_diffrn_reflns_theta_min 1.89
_exptl_absorpt_coefficient_mu 0.225
_exptl_absorpt_correction_T_max 0.7457
_exptl_absorpt_correction_T_min 0.5851
_exptl_absorpt_correction_type multi-scan
_exptl_absorpt_process_details 'Sadabs (Sheldrick, 1996)'
_exptl_crystal_colour Yellow
_exptl_crystal_density_diffrn 1.357
_exptl_crystal_density_method 'not measured'
_exptl_crystal_description needle
_exptl_crystal_F_000 628
_exptl_crystal_size_max .3020
_exptl_crystal_size_mid .2200
_exptl_crystal_size_min .1981
_refine_diff_density_max 0.254
_refine_diff_density_min -0.273
_refine_diff_density_rms 0.048
_refine_ls_extinction_method none
_refine_ls_goodness_of_fit_ref 1.016
_refine_ls_hydrogen_treatment constr
_refine_ls_matrix_type full
_refine_ls_number_parameters 381
_refine_ls_number_reflns 5162
_refine_ls_number_restraints 0
_refine_ls_restrained_S_all 1.016
_refine_ls_R_factor_all 0.0707
_refine_ls_R_factor_gt 0.0416
_refine_ls_shift/su_max 0.001
_refine_ls_shift/su_mean 0.000
_refine_ls_structure_factor_coef Fsqd
_refine_ls_weighting_details 'calc w=1/[\s^2^(Fo^2^)+(0.0474P)^2^+0.0000P] where P=(Fo^2^+2Fc^2^)/3'
_refine_ls_weighting_scheme calc
_refine_ls_wR_factor_gt 0.0905
_refine_ls_wR_factor_ref 0.1029
_reflns_number_gt 3610
_reflns_number_total 5162
_reflns_threshold_expression >2sigma(I)
_cod_data_source_file c6cp01596d2.cif
_cod_data_source_block 20150126_art3_0m
_cod_depositor_comments
;
The following automatic conversions were performed:

'_symmetry_cell_setting' value 'Triclinic' changed to 'triclinic'
according to
/usr/data/users/saulius/crontab/automatic-downloads/rss-feeds/RSC/lib/dictionaries/cif_core.dic
dictionary named 'cif_core.dic' version 2.4.2 from 2011-04-26.

Automatic conversion script
Id: cif_fix_values 4268 2015-11-12 08:31:59Z antanas 

 Adding full bibliography for 7225267--7225270.cif.
;
_cod_original_sg_symbol_Hall ' -P 1'
_cod_original_sg_symbol_H-M P-1
_cod_database_code 7225270

loop_
_symmetry_equiv_pos_as_xyz
'x, y, z'
'-x, -y, -z'

loop_
_atom_site_label
_atom_site_type_symbol
_atom_site_fract_x
_atom_site_fract_y
_atom_site_fract_z
_atom_site_U_iso_or_equiv
_atom_site_adp_type
_atom_site_occupancy
_atom_site_symmetry_multiplicity
_atom_site_calc_flag
_atom_site_refinement_flags
S1 S 1.01882(8) 0.68145(4) 0.03321(4) 0.02917(17) Uani 1 1 d .
S2 S 0.68846(8) 0.44946(4) 0.14094(4) 0.02801(17) Uani 1 1 d .
O2 O 0.9625(2) 0.67515(12) -0.48136(12) 0.0344(4) Uani 1 1 d .
O4 O 0.6561(2) 0.47076(12) 0.64612(11) 0.0327(4) Uani 1 1 d .
O3 O 0.2645(2) 0.16986(12) 0.48906(12) 0.0354(4) Uani 1 1 d .
O1 O 1.3719(2) 0.97204(12) -0.33003(12) 0.0402(4) Uani 1 1 d .
N2 N 0.4485(2) 0.31765(13) 0.59014(13) 0.0252(4) Uani 1 1 d .
C8 C 0.8635(3) 0.57685(16) 0.04110(17) 0.0251(5) Uani 1 1 d .
C9 C 0.5753(3) 0.39853(17) 0.57997(17) 0.0261(5) Uani 1 1 d .
C10 C 0.9234(3) 0.53735(16) 0.29908(17) 0.0276(5) Uani 1 1 d .
H10 H 0.9893 0.5555 0.3654 0.033 Uiso 1 1 calc R
C11 C 0.5885(3) 0.37861(16) 0.47424(16) 0.0232(5) Uani 1 1 d .
C12 C 0.6696(3) 0.40128(16) 0.32277(17) 0.0255(5) Uani 1 1 d .
C13 C 1.1827(3) 0.85233(16) -0.26146(17) 0.0256(5) Uani 1 1 d .
C14 C 0.7693(3) 0.46205(16) 0.26601(16) 0.0253(5) Uani 1 1 d .
N1 N 1.1718(2) 0.82819(14) -0.42920(14) 0.0283(5) Uani 1 1 d .
C16 C 0.4674(3) 0.28774(16) 0.42593(17) 0.0248(5) Uani 1 1 d .
C17 C 0.3767(3) 0.24689(17) 0.49962(17) 0.0268(5) Uani 1 1 d .
C18 C 0.9331(3) 0.66531(16) -0.09244(16) 0.0257(5) Uani 1 1 d .
C19 C 1.2575(3) 0.89608(17) -0.33882(18) 0.0303(6) Uani 1 1 d .
C20 C 0.9714(3) 0.70166(16) -0.25483(16) 0.0250(5) Uani 1 1 d .
H20 H 0.8855 0.6410 -0.2876 0.030 Uiso 1 1 calc R
C21 C 0.7914(3) 0.58324(17) -0.12407(17) 0.0283(6) Uani 1 1 d .
H21 H 0.7255 0.5619 -0.1904 0.034 Uiso 1 1 calc R
C22 C 0.3811(3) 0.31102(17) 0.67960(16) 0.0290(6) Uani 1 1 d .
H22A H 0.2511 0.2819 0.6604 0.035 Uiso 1 1 calc R
H22B H 0.4019 0.3798 0.7199 0.035 Uiso 1 1 calc R
C23 C 1.0505(3) 0.74607(17) -0.41591(18) 0.0276(5) Uani 1 1 d .
C24 C 1.0572(3) 0.76293(16) -0.30754(16) 0.0250(5) Uani 1 1 d .
C25 C 0.8605(3) 0.54653(16) 0.13414(17) 0.0255(5) Uani 1 1 d .
C26 C 0.6913(3) 0.43613(16) 0.42529(16) 0.0258(5) Uani 1 1 d .
H26 H 0.7742 0.4974 0.4596 0.031 Uiso 1 1 calc R
C27 C 1.1403(3) 0.82315(16) -0.10547(17) 0.0296(6) Uani 1 1 d .
H27 H 1.1682 0.8438 -0.0355 0.036 Uiso 1 1 calc R
C28 C 1.0145(3) 0.73139(16) -0.15103(17) 0.0246(5) Uani 1 1 d .
C29 C 0.5470(3) 0.30945(16) 0.27474(17) 0.0275(5) Uani 1 1 d .
H29 H 0.5331 0.2862 0.2056 0.033 Uiso 1 1 calc R
C30 C 1.1232(3) 0.90496(17) -0.57629(17) 0.0285(6) Uani 1 1 d .
H30A H 0.9931 0.8782 -0.5875 0.034 Uiso 1 1 calc R
H30B H 1.1552 0.9736 -0.5341 0.034 Uiso 1 1 calc R
C31 C 0.9735(3) 0.58486(17) 0.22442(17) 0.0281(6) Uani 1 1 d .
H31 H 1.0764 0.6386 0.2358 0.034 Uiso 1 1 calc R
C32 C 1.1751(3) 0.90915(17) -0.67460(17) 0.0312(6) Uani 1 1 d .
H32A H 1.1375 0.8406 -0.7172 0.037 Uiso 1 1 calc R
H32B H 1.3061 0.9314 -0.6630 0.037 Uiso 1 1 calc R
C33 C 1.2246(3) 0.88417(17) -0.15996(18) 0.0316(6) Uani 1 1 d .
H33 H 1.3084 0.9460 -0.1283 0.038 Uiso 1 1 calc R
C34 C 0.4455(3) 0.25189(17) 0.32566(17) 0.0285(6) Uani 1 1 d .
H34 H 0.3637 0.1899 0.2925 0.034 Uiso 1 1 calc R
C35 C 1.0947(3) 0.97892(17) -0.72920(17) 0.0310(6) Uani 1 1 d .
H35A H 1.1284 1.0470 -0.6859 0.037 Uiso 1 1 calc R
H35B H 0.9636 0.9552 -0.7437 0.037 Uiso 1 1 calc R
C36 C 0.4635(3) 0.24888(18) 0.74308(18) 0.0330(6) Uani 1 1 d .
H36A H 0.5925 0.2799 0.7666 0.040 Uiso 1 1 calc R
H36B H 0.4478 0.1806 0.7030 0.040 Uiso 1 1 calc R
C37 C 0.3784(3) 0.24172(17) 0.83132(17) 0.0301(6) Uani 1 1 d .
H37A H 0.2501 0.2092 0.8070 0.036 Uiso 1 1 calc R
H37B H 0.3901 0.3104 0.8693 0.036 Uiso 1 1 calc R
C38 C 0.4590(3) 0.18304(19) 0.90039(18) 0.0393(7) Uani 1 1 d .
H38A H 0.5845 0.2189 0.9299 0.047 Uiso 1 1 calc R
H38B H 0.4573 0.1163 0.8616 0.047 Uiso 1 1 calc R
C39 C 1.2175(3) 0.83831(18) -0.52391(17) 0.0320(6) Uani 1 1 d .
H39A H 1.1879 0.7707 -0.5679 0.038 Uiso 1 1 calc R
H39B H 1.3473 0.8662 -0.5126 0.038 Uiso 1 1 calc R
C1 C 0.7521(3) 0.53339(17) -0.04925(17) 0.0289(6) Uani 1 1 d .
H1 H 0.6575 0.4752 -0.0603 0.035 Uiso 1 1 calc R
C2 C 1.1551(3) 0.98478(19) -0.82570(18) 0.0405(7) Uani 1 1 d .
H2A H 1.2849 1.0076 -0.8120 0.061 Uiso 1 1 calc R
H2B H 1.1028 1.0323 -0.8566 0.061 Uiso 1 1 calc R
H2C H 1.1163 0.9183 -0.8704 0.061 Uiso 1 1 calc R
C3 C 0.3600(3) 0.16886(19) 0.98320(18) 0.0411(7) Uani 1 1 d .
H3A H 0.3587 0.2346 1.0210 0.062 Uiso 1 1 calc R
H3B H 0.4202 0.1336 1.0271 0.062 Uiso 1 1 calc R
H3C H 0.2378 0.1293 0.9546 0.062 Uiso 1 1 calc R

loop_
_atom_site_aniso_label
_atom_site_aniso_U_11
_atom_site_aniso_U_22
_atom_site_aniso_U_33
_atom_site_aniso_U_23
_atom_site_aniso_U_13
_atom_site_aniso_U_12
S1 0.0313(3) 0.0275(3) 0.0261(4) 0.0072(3) 0.0065(3) 0.0006(3)
S2 0.0296(3) 0.0267(3) 0.0265(4) 0.0075(3) 0.0075(3) 0.0019(3)
O2 0.0401(10) 0.0305(10) 0.0298(10) 0.0059(8) 0.0070(8) 0.0044(8)
O4 0.0320(9) 0.0337(10) 0.0272(10) 0.0034(8) 0.0058(8) 0.0002(8)
O3 0.0375(10) 0.0271(9) 0.0398(11) 0.0070(8) 0.0152(8) -0.0010(8)
O1 0.0390(10) 0.0345(10) 0.0423(11) 0.0121(9) 0.0103(9) -0.0045(9)
N2 0.0265(10) 0.0243(10) 0.0258(11) 0.0073(9) 0.0091(9) 0.0042(9)
C8 0.0226(12) 0.0227(13) 0.0310(14) 0.0062(11) 0.0096(11) 0.0045(10)
C9 0.0232(12) 0.0276(13) 0.0280(14) 0.0078(12) 0.0045(11) 0.0071(11)
C10 0.0250(13) 0.0302(13) 0.0265(14) 0.0066(11) 0.0046(10) 0.0052(11)
C11 0.0229(12) 0.0231(12) 0.0244(13) 0.0074(10) 0.0057(10) 0.0054(10)
C12 0.0234(12) 0.0255(13) 0.0306(14) 0.0088(11) 0.0073(11) 0.0091(10)
C13 0.0261(13) 0.0225(12) 0.0293(14) 0.0077(11) 0.0078(11) 0.0055(10)
C14 0.0282(13) 0.0242(13) 0.0259(13) 0.0047(11) 0.0098(10) 0.0092(10)
N1 0.0317(11) 0.0294(11) 0.0273(12) 0.0123(9) 0.0111(9) 0.0062(9)
C16 0.0249(12) 0.0224(12) 0.0277(14) 0.0062(11) 0.0071(10) 0.0057(10)
C17 0.0252(13) 0.0236(13) 0.0323(14) 0.0060(11) 0.0080(11) 0.0063(11)
C18 0.0280(13) 0.0251(13) 0.0255(13) 0.0056(11) 0.0077(10) 0.0085(11)
C19 0.0328(14) 0.0256(14) 0.0346(15) 0.0112(12) 0.0069(12) 0.0084(12)
C20 0.0250(12) 0.0218(12) 0.0287(14) 0.0057(11) 0.0074(10) 0.0057(10)
C21 0.0300(13) 0.0299(13) 0.0239(13) 0.0051(11) 0.0063(11) 0.0054(11)
C22 0.0299(13) 0.0291(14) 0.0307(14) 0.0079(11) 0.0133(11) 0.0067(11)
C23 0.0277(13) 0.0255(13) 0.0322(15) 0.0101(12) 0.0095(11) 0.0069(11)
C24 0.0248(12) 0.0253(13) 0.0274(14) 0.0082(11) 0.0069(10) 0.0088(10)
C25 0.0268(13) 0.0217(12) 0.0299(14) 0.0065(11) 0.0107(11) 0.0059(10)
C26 0.0231(12) 0.0214(12) 0.0295(14) 0.0041(11) 0.0030(10) 0.0020(10)
C27 0.0368(14) 0.0263(13) 0.0266(14) 0.0071(11) 0.0080(11) 0.0077(11)
C28 0.0263(12) 0.0223(12) 0.0271(14) 0.0074(10) 0.0065(10) 0.0082(10)
C29 0.0315(13) 0.0266(13) 0.0246(13) 0.0039(11) 0.0080(11) 0.0074(11)
C30 0.0279(13) 0.0271(13) 0.0344(15) 0.0125(11) 0.0121(11) 0.0060(11)
C31 0.0246(12) 0.0279(13) 0.0313(14) 0.0082(11) 0.0087(11) 0.0018(10)
C32 0.0312(14) 0.0298(14) 0.0339(15) 0.0079(11) 0.0107(11) 0.0067(11)
C33 0.0348(14) 0.0220(13) 0.0341(15) 0.0046(11) 0.0070(12) 0.0003(11)
C34 0.0287(13) 0.0221(13) 0.0319(15) 0.0034(11) 0.0083(11) 0.0016(10)
C35 0.0366(14) 0.0244(13) 0.0312(14) 0.0082(11) 0.0069(11) 0.0043(11)
C36 0.0319(14) 0.0314(14) 0.0396(15) 0.0109(12) 0.0137(12) 0.0088(11)
C37 0.0322(14) 0.0261(13) 0.0310(14) 0.0078(11) 0.0098(11) 0.0018(11)
C38 0.0381(15) 0.0418(16) 0.0424(17) 0.0177(13) 0.0148(13) 0.0075(13)
C39 0.0348(14) 0.0363(14) 0.0305(15) 0.0132(12) 0.0140(12) 0.0101(12)
C1 0.0272(13) 0.0265(13) 0.0304(14) 0.0062(11) 0.0080(11) 0.0004(11)
C2 0.0494(16) 0.0375(15) 0.0336(16) 0.0110(13) 0.0084(13) 0.0069(13)
C3 0.0446(16) 0.0467(17) 0.0333(16) 0.0139(13) 0.0097(13) 0.0086(13)

loop_
_atom_type_symbol
_atom_type_description
_atom_type_scat_dispersion_real
_atom_type_scat_dispersion_imag
_atom_type_scat_source
C C 0.0033 0.0016 'International Tables Vol C Tables 4.2.6.8 and 6.1.1.4'
H H 0.0000 0.0000 'International Tables Vol C Tables 4.2.6.8 and 6.1.1.4'
N N 0.0061 0.0033 'International Tables Vol C Tables 4.2.6.8 and 6.1.1.4'
O O 0.0106 0.0060 'International Tables Vol C Tables 4.2.6.8 and 6.1.1.4'
S S 0.1246 0.1234 'International Tables Vol C Tables 4.2.6.8 and 6.1.1.4'

loop_
_geom_angle_atom_site_label_1
_geom_angle_atom_site_label_2
_geom_angle_atom_site_label_3
_geom_angle
C8 S1 C18 92.35(11)
C25 S2 C14 92.31(11)
C9 N2 C17 111.55(18)
C9 N2 C22 124.77(19)
C17 N2 C22 123.30(18)
C1 C8 C25 128.4(2)
C1 C8 S1 110.29(17)
C25 C8 S1 121.27(17)
O4 C9 N2 125.1(2)
O4 C9 C11 128.4(2)
N2 C9 C11 106.51(19)
C14 C10 C31 113.1(2)
C14 C10 H10 123.5
C31 C10 H10 123.5
C26 C11 C16 122.2(2)
C26 C11 C9 129.9(2)
C16 C11 C9 107.84(19)
C29 C12 C26 119.4(2)
C29 C12 C14 120.3(2)
C26 C12 C14 120.2(2)
C33 C13 C24 120.8(2)
C33 C13 C19 130.9(2)
C24 C13 C19 108.2(2)
C10 C14 C12 128.8(2)
C10 C14 S2 110.43(17)
C12 C14 S2 120.61(17)
C23 N1 C19 111.67(19)
C23 N1 C39 124.3(2)
C19 N1 C39 123.79(19)
C34 C16 C11 120.7(2)
C34 C16 C17 131.1(2)
C11 C16 C17 108.16(19)
O3 C17 N2 124.4(2)
O3 C17 C16 129.7(2)
N2 C17 C16 105.94(18)
C21 C18 C28 128.2(2)
C21 C18 S1 110.04(17)
C28 C18 S1 121.72(16)
O1 C19 N1 124.6(2)
O1 C19 C13 129.5(2)
N1 C19 C13 105.87(19)
C24 C20 C28 118.2(2)
C24 C20 H20 120.9
C28 C20 H20 120.9
C18 C21 C1 113.7(2)
C18 C21 H21 123.1
C1 C21 H21 123.1
N2 C22 C36 114.83(19)
N2 C22 H22A 108.6
C36 C22 H22A 108.6
N2 C22 H22B 108.6
C36 C22 H22B 108.6
H22A C22 H22B 107.5
O2 C23 N1 125.1(2)
O2 C23 C24 128.7(2)
N1 C23 C24 106.16(19)
C20 C24 C13 122.1(2)
C20 C24 C23 129.7(2)
C13 C24 C23 108.05(19)
C31 C25 C8 130.2(2)
C31 C25 S2 110.39(17)
C8 C25 S2 119.41(17)
C11 C26 C12 117.9(2)
C11 C26 H26 121.0
C12 C26 H26 121.0
C33 C27 C28 121.9(2)
C33 C27 H27 119.0
C28 C27 H27 119.0
C20 C28 C27 119.0(2)
C20 C28 C18 119.7(2)
C27 C28 C18 121.3(2)
C34 C29 C12 121.8(2)
C34 C29 H29 119.1
C12 C29 H29 119.1
C32 C30 C39 110.65(19)
C32 C30 H30A 109.5
C39 C30 H30A 109.5
C32 C30 H30B 109.5
C39 C30 H30B 109.5
H30A C30 H30B 108.1
C25 C31 C10 113.8(2)
C25 C31 H31 123.1
C10 C31 H31 123.1
C30 C32 C35 114.05(19)
C30 C32 H32A 108.7
C35 C32 H32A 108.7
C30 C32 H32B 108.7
C35 C32 H32B 108.7
H32A C32 H32B 107.6
C13 C33 C27 118.0(2)
C13 C33 H33 121.0
C27 C33 H33 121.0
C16 C34 C29 117.9(2)
C16 C34 H34 121.0
C29 C34 H34 121.0
C32 C35 C2 112.8(2)
C32 C35 H35A 109.0
C2 C35 H35A 109.0
C32 C35 H35B 109.0
C2 C35 H35B 109.0
H35A C35 H35B 107.8
C22 C36 C37 111.03(19)
C22 C36 H36A 109.4
C37 C36 H36A 109.4
C22 C36 H36B 109.4
C37 C36 H36B 109.4
H36A C36 H36B 108.0
C36 C37 C38 113.94(19)
C36 C37 H37A 108.8
C38 C37 H37A 108.8
C36 C37 H37B 108.8
C38 C37 H37B 108.8
H37A C37 H37B 107.7
C37 C38 C3 112.8(2)
C37 C38 H38A 109.0
C3 C38 H38A 109.0
C37 C38 H38B 109.0
C3 C38 H38B 109.0
H38A C38 H38B 107.8
N1 C39 C30 114.29(19)
N1 C39 H39A 108.7
C30 C39 H39A 108.7
N1 C39 H39B 108.7
C30 C39 H39B 108.7
H39A C39 H39B 107.6
C8 C1 C21 113.6(2)
C8 C1 H1 123.2
C21 C1 H1 123.2
C35 C2 H2A 109.5
C35 C2 H2B 109.5
H2A C2 H2B 109.5
C35 C2 H2C 109.5
H2A C2 H2C 109.5
H2B C2 H2C 109.5
C38 C3 H3A 109.5
C38 C3 H3B 109.5
H3A C3 H3B 109.5
C38 C3 H3C 109.5
H3A C3 H3C 109.5
H3B C3 H3C 109.5

loop_
_geom_bond_atom_site_label_1
_geom_bond_atom_site_label_2
_geom_bond_distance
S1 C8 1.731(2)
S1 C18 1.741(2)
S2 C25 1.733(2)
S2 C14 1.733(2)
O2 C23 1.216(3)
O4 C9 1.218(2)
O3 C17 1.208(2)
O1 C19 1.211(3)
N2 C9 1.389(3)
N2 C17 1.412(3)
N2 C22 1.460(3)
C8 C1 1.371(3)
C8 C25 1.451(3)
C9 C11 1.492(3)
C10 C14 1.375(3)
C10 C31 1.409(3)
C10 H10 0.9500
C11 C26 1.376(3)
C11 C16 1.395(3)
C12 C29 1.408(3)
C12 C26 1.409(3)
C12 C14 1.468(3)
C13 C33 1.380(3)
C13 C24 1.389(3)
C13 C19 1.489(3)
N1 C23 1.393(3)
N1 C19 1.408(3)
N1 C39 1.464(3)
C16 C34 1.381(3)
C16 C17 1.487(3)
C18 C21 1.367(3)
C18 C28 1.467(3)
C20 C24 1.378(3)
C20 C28 1.408(3)
C20 H20 0.9500
C21 C1 1.406(3)
C21 H21 0.9500
C22 C36 1.516(3)
C22 H22A 0.9900
C22 H22B 0.9900
C23 C24 1.494(3)
C25 C31 1.367(3)
C26 H26 0.9500
C27 C33 1.388(3)
C27 C28 1.411(3)
C27 H27 0.9500
C29 C34 1.390(3)
C29 H29 0.9500
C30 C32 1.518(3)
C30 C39 1.524(3)
C30 H30A 0.9900
C30 H30B 0.9900
C31 H31 0.9500
C32 C35 1.520(3)
C32 H32A 0.9900
C32 H32B 0.9900
C33 H33 0.9500
C34 H34 0.9500
C35 C2 1.526(3)
C35 H35A 0.9900
C35 H35B 0.9900
C36 C37 1.520(3)
C36 H36A 0.9900
C36 H36B 0.9900
C37 C38 1.524(3)
C37 H37A 0.9900
C37 H37B 0.9900
C38 C3 1.530(3)
C38 H38A 0.9900
C38 H38B 0.9900
C39 H39A 0.9900
C39 H39B 0.9900
C1 H1 0.9500
C2 H2A 0.9800
C2 H2B 0.9800
C2 H2C 0.9800
C3 H3A 0.9800
C3 H3B 0.9800
C3 H3C 0.9800
